data_2010826
loop_
_publ_author_name
'Seela, Frank'
'Zulauf, Matthias'
'Reuter, Hans'
'Kastner, Guido'

_publ_section_title
;
 7-Iodo-8-aza-7-deaza-2'-deoxyadenosine and
 7-bromo-8-aza-7-deaza-2'-deoxyadenosine
;
_journal_issue 4
_journal_name_full 'Acta Crystallographica Section C'
_journal_page_first 489
_journal_page_last 491
_journal_paper_doi 10.1107/S0108270100000780
_journal_volume 56
_journal_year 2000
_chemical_formula_sum 'C10 H12 Br N5 O3'
_chemical_formula_weight 330.16
_chemical_name_systematic
;
4-amino-3-bromo-1-(2-deoxy-\b-D-erythro-pentofuranosyl)-
1H-pyrazolo[3,4-d]pyrimidine
;
_space_group_IT_number 4
_symmetry_cell_setting monoclinic
_symmetry_space_group_name_Hall 'P 2yb'
_symmetry_space_group_name_H-M 'P 1 21 1'
_audit_creation_method SHELXL-97
_cell_angle_alpha 90.00
_cell_angle_beta 109.362(11)
_cell_angle_gamma 90.00
_cell_formula_units_Z 2
_cell_length_a 9.0930(9)
_cell_length_b 7.2595(10)
_cell_length_c 9.6369(19)
_cell_measurement_reflns_used 35
_cell_measurement_temperature 293(2)
_cell_measurement_theta_max 16.32
_cell_measurement_theta_min 4.74
_cell_volume 600.16(16)
_computing_cell_refinement XSCANS
_computing_data_collection 'XSCANS (Siemens, 1996)'
_computing_data_reduction 'SHELXTL (Sheldrick, 1997a)'
_computing_molecular_graphics SHELXTL
_computing_publication_material SHELXTL
_computing_structure_refinement 'SHELXL97 (Sheldrick, 1997b)'
_computing_structure_solution 'SHELXS97 (Sheldrick, 1997c)'
_diffrn_ambient_temperature 293(2)
_diffrn_measured_fraction_theta_full .999
_diffrn_measured_fraction_theta_max .999
_diffrn_measurement_device_type 'Siemens P4'
_diffrn_measurement_method '2\q/\w scans'
_diffrn_radiation_monochromator graphite
_diffrn_radiation_source 'fine-focus sealed tube'
_diffrn_radiation_type MoK\a
_diffrn_radiation_wavelength .71073
_diffrn_reflns_av_R_equivalents .035
_diffrn_reflns_av_sigmaI/netI .043
_diffrn_reflns_limit_h_max 11
_diffrn_reflns_limit_h_min -11
_diffrn_reflns_limit_k_max 9
_diffrn_reflns_limit_k_min -9
_diffrn_reflns_limit_l_max 12
_diffrn_reflns_limit_l_min -12
_diffrn_reflns_number 2959
_diffrn_reflns_theta_full 27.00
_diffrn_reflns_theta_max 27.00
_diffrn_reflns_theta_min 2.24
_diffrn_standards_decay_% none
_diffrn_standards_interval_count 97
_diffrn_standards_number 3
_exptl_absorpt_coefficient_mu 3.438
_exptl_absorpt_correction_T_max .662
_exptl_absorpt_correction_T_min .497
_exptl_absorpt_correction_type \y-scan
_exptl_absorpt_process_details 'SHELXTL (Sheldrick, 1997a)'
_exptl_crystal_colour colourless
_exptl_crystal_density_diffrn 1.827
_exptl_crystal_density_method 'not measured'
_exptl_crystal_description needle
_exptl_crystal_F_000 332
_exptl_crystal_size_max .50
_exptl_crystal_size_mid .12
_exptl_crystal_size_min .12
_refine_diff_density_max .512
_refine_diff_density_min -.540
_refine_ls_abs_structure_details 'Flack (1983)'
_refine_ls_abs_structure_Flack -.014(11)
_refine_ls_extinction_coef .0071(17)
_refine_ls_extinction_method 'SHELXL97 (Sheldrick, 1997b)'
_refine_ls_goodness_of_fit_ref 1.052
_refine_ls_hydrogen_treatment refU
_refine_ls_matrix_type full
_refine_ls_number_parameters 174
_refine_ls_number_reflns 2604
_refine_ls_number_restraints 1
_refine_ls_restrained_S_all 1.051
_refine_ls_R_factor_all .040
_refine_ls_R_factor_gt .035
_refine_ls_shift/su_max .001
_refine_ls_shift/su_mean .000
_refine_ls_structure_factor_coef Fsqd
_refine_ls_weighting_details 'calc w = 1/[\s^2^(Fo^2^)+(0.0529P)^2^+0.2516P] where P=(Fo^2^+2Fc^2^)/3'
_refine_ls_weighting_scheme calc
_refine_ls_wR_factor_ref .093
_reflns_number_gt 2381
_reflns_number_total 2604
_reflns_threshold_expression I>2\s(I)
_cod_data_source_file ln1089.cif
_cod_data_source_block II
_cod_depositor_comments
;
The following automatic conversions were performed:
'_symmetry_cell_setting' value 'Monoclinic' changed to 'monoclinic'
according to '/home/saulius/struct/CIF-dictionaries/cif_core.dic'
dictionary named 'cif_core.dic' version 2.4.1 from 2010-06-29.

Automatic conversion script
Id: cif_fix_enum 1527 2010-12-29 10:47:43Z saulius 

The following automatic conversions were performed:

'_symmetry_cell_setting' value 'Monoclinic' changed to 'monoclinic'
according to /home/saulius/struct/CIF-dictionaries/cif_core.dic
dictionary named 'cif_core.dic' version 2.4.1 from 2010-06-29.

Automatic conversion script
Id: cif_fix_values 1715 2011-07-08 13:25:40Z adriana 
;
_cod_original_sg_symbol_H-M 'P 21'
_cod_database_code 2010826
_cod_database_fobs_code 2010826

loop_
_symmetry_equiv_pos_as_xyz
'x, y, z'
'-x, y+1/2, -z'

loop_
_atom_site_label
_atom_site_fract_x
_atom_site_fract_y
_atom_site_fract_z
_atom_site_U_iso_or_equiv
_atom_site_adp_type
_atom_site_calc_flag
_atom_site_refinement_flags
_atom_site_occupancy
_atom_site_disorder_assembly
_atom_site_disorder_group
_atom_site_type_symbol
N1 -.0508(3) .5015(8) .3335(3) .0378(7) Uani d . 1 . . N
C2 .0859(4) .5149(10) .3112(4) .0387(8) Uani d . 1 . . C
H2 .0810 .5106 .2133 .044(4) Uiso calc R 1 . . H
N3 .2288(3) .5335(6) .4090(3) .0316(8) Uani d . 1 . . N
C4 .2254(4) .5367(5) .5473(4) .0255(8) Uani d . 1 . . C
C5 .0930(3) .5166(7) .5884(3) .0258(6) Uani d . 1 . . C
C6 -.0532(3) .5034(8) .4725(3) .0290(6) Uani d . 1 . . C
N6 -.1888(3) .4958(8) .4963(3) .0388(7) Uani d . 1 . . N
H61 -.2713 .4667 .4251 .044(4) Uiso d R 1 . . H
H62 -.1881 .5190 .5831 .044(4) Uiso d R 1 . . H
C7 .1509(4) .5295(7) .7437(3) .0279(8) Uani d . 1 . . C
Br7 .03469(4) .50739(6) .87120(3) .04050(14) Uani d . 1 . . Br
N8 .3016(3) .5546(4) .7950(3) .0304(8) Uani d . 1 . . N
N9 .3477(3) .5635(4) .6726(3) .0278(7) Uani d . 1 . . N
C1' .5126(4) .5879(5) .6857(4) .0253(7) Uani d . 1 . . C
H1' .5220 .6791 .6141 .044(4) Uiso calc R 1 . . H
C2' .6108(4) .6458(5) .8412(4) .0292(8) Uani d . 1 . . C
H2'1 .7035 .7117 .8407 .044(4) Uiso calc R 1 . . H
H2'2 .5513 .7238 .8848 .044(4) Uiso calc R 1 . . H
C3' .6538(4) .4656(5) .9246(4) .0266(8) Uani d . 1 . . C
H3' .5802 .4387 .9767 .044(4) Uiso calc R 1 . . H
O3' .8091(3) .4667(5) 1.0253(3) .0372(8) Uani d . 1 . . O
H3'1 .8131 .5300 1.0969 .044(4) Uiso calc R 1 . . H
C4' .6377(4) .3218(5) .8038(4) .0256(7) Uani d . 1 . . C
H4' .7414 .2728 .8149 .044(4) Uiso calc R 1 . . H
O4' .5793(3) .4169(4) .6641(3) .0283(5) Uani d . 1 . . O
C5' .5324(4) .1629(5) .8106(4) .0294(7) Uani d . 1 . . C
H5'1 .5786 .0978 .9027 .044(4) Uiso calc R 1 . . H
H5'2 .4330 .2118 .8100 .044(4) Uiso calc R 1 . . H
O5' .5059(3) .0359(4) .6928(3) .0345(7) Uani d . 1 . . O
H5' .5849 .0269 .6701 .044(4) Uiso calc R 1 . . H

loop_
_atom_site_aniso_label
_atom_site_aniso_U_11
_atom_site_aniso_U_22
_atom_site_aniso_U_33
_atom_site_aniso_U_12
_atom_site_aniso_U_13
_atom_site_aniso_U_23
N1 .0247(13) .0613(19) .0223(12) -.009(2) .0010(10) -.002(2)
C2 .0310(16) .061(2) .0241(14) -.010(3) .0093(12) -.002(3)
N3 .0252(13) .048(2) .0226(12) -.0060(14) .0092(10) -.0012(14)
C4 .0186(13) .034(2) .0215(14) .0005(14) .0033(11) .0013(14)
C5 .0196(13) .0364(17) .0201(13) .0024(19) .0045(10) .000(2)
C6 .0189(12) .0385(17) .0271(14) -.002(2) .0043(11) -.001(2)
N6 .0198(12) .069(2) .0259(12) -.004(2) .0049(10) .001(2)
C7 .0198(13) .044(2) .0213(13) .0023(18) .0092(11) .0016(18)
Br7 .02521(17) .0734(3) .02591(17) -.0061(2) .01250(12) -.0046(3)
N8 .0213(13) .048(2) .0218(13) .0001(12) .0074(11) -.0026(12)
N9 .0163(13) .046(2) .0198(13) -.0009(11) .0046(10) -.0015(11)
C1' .0191(16) .0322(17) .0234(16) .0005(14) .0054(14) .0003(14)
C2' .0199(17) .035(2) .029(2) -.0053(14) .0033(15) -.0067(16)
C3' .0154(13) .042(2) .0223(14) -.0016(13) .0062(11) -.0011(14)
O3' .0201(11) .067(2) .0198(10) .0010(12) .0000(8) -.0040(12)
C4' .0187(16) .0330(18) .0238(17) .0012(15) .0053(13) .0029(14)
O4' .0268(13) .0385(13) .0215(12) .0028(11) .0107(10) .0017(10)
C5' .0252(17) .034(2) .0283(17) -.0020(14) .0083(14) .0012(14)
O5' .0242(11) .0430(19) .0369(12) -.0061(12) .0109(9) -.0097(13)

loop_
_atom_type_symbol
_atom_type_description
_atom_type_scat_dispersion_real
_atom_type_scat_dispersion_imag
_atom_type_scat_source
C C .0033 .0016 'International Tables Vol C Tables 4.2.6.8 and 6.1.1.4'
H H .0000 .0000 'International Tables Vol C Tables 4.2.6.8 and 6.1.1.4'
N N .0061 .0033 'International Tables Vol C Tables 4.2.6.8 and 6.1.1.4'
O O .0106 .0060 'International Tables Vol C Tables 4.2.6.8 and 6.1.1.4'
Br Br -.2901 2.4595 'International Tables Vol C Tables 4.2.6.8 and 6.1.1.4'

loop_
_geom_angle_atom_site_label_1
_geom_angle_atom_site_label_2
_geom_angle_atom_site_label_3
_geom_angle
_geom_angle_publ_flag
C2 N1 C6 118.9(3) ?
N1 C2 N3 129.4(3) ?
N1 C2 H2 115.3 ?
N3 C2 H2 115.3 ?
C2 N3 C4 111.4(3) ?
N3 C4 N9 127.1(3) ?
N3 C4 C5 125.9(3) ?
N9 C4 C5 107.0(3) ?
C4 C5 C7 103.9(3) ?
C4 C5 C6 116.9(3) ?
C7 C5 C6 139.0(3) ?
N6 C6 N1 119.6(3) ?
N6 C6 C5 123.0(3) ?
N1 C6 C5 117.4(3) ?
C6 N6 H61 119.1 ?
C6 N6 H62 117.2 ?
H61 N6 H62 123.7 ?
N8 C7 C5 112.6(3) ?
N8 C7 Br7 120.8(2) ?
C5 C7 Br7 126.5(2) ?
C7 N8 N9 105.2(3) ?
C4 N9 N8 111.3(3) ?
C4 N9 C1' 127.1(3) yes
N8 N9 C1' 121.5(3) yes
O4' C1' N9 110.7(3) ?
O4' C1' C2' 104.1(3) ?
N9 C1' C2' 111.4(3) ?
O4' C1' H1' 110.2 ?
N9 C1' H1' 110.2 ?
C2' C1' H1' 110.2 ?
C3' C2' C1' 104.3(3) ?
C3' C2' H2'1 110.9 ?
C1' C2' H2'1 110.9 ?
C3' C2' H2'2 110.9 ?
C1' C2' H2'2 110.9 ?
H2'1 C2' H2'2 108.9 ?
O3' C3' C2' 112.3(3) ?
O3' C3' C4' 110.1(3) ?
C2' C3' C4' 104.0(3) ?
O3' C3' H3' 110.1 ?
C2' C3' H3' 110.1 ?
C4' C3' H3' 110.1 ?
C3' O3' H3'1 109.5 ?
O4' C4' C5' 111.2(3) ?
O4' C4' C3' 107.1(3) ?
C5' C4' C3' 112.8(3) ?
O4' C4' H4' 108.5 ?
C5' C4' H4' 108.5 ?
C3' C4' H4' 108.5 ?
C1' O4' C4' 108.8(3) ?
O5' C5' C4' 113.7(3) ?
O5' C5' H5'1 108.8 ?
C4' C5' H5'1 108.8 ?
O5' C5' H5'2 108.8 ?
C4' C5' H5'2 108.8 ?
H5'1 C5' H5'2 107.7 ?
C5' O5' H5' 109.5 ?

loop_
_geom_bond_atom_site_label_1
_geom_bond_atom_site_label_2
_geom_bond_site_symmetry_2
_geom_bond_distance
_geom_bond_publ_flag
N1 C2 . 1.333(4) ?
N1 C6 . 1.348(4) ?
C2 N3 . 1.335(4) ?
C2 H2 . .9300 ?
N3 C4 . 1.343(4) ?
C4 N9 . 1.358(4) ?
C4 C5 . 1.394(4) ?
C5 C7 . 1.415(4) ?
C5 C6 . 1.428(4) ?
C6 N6 . 1.328(4) ?
N6 H61 . .8581 ?
N6 H62 . .8504 ?
C7 N8 . 1.306(4) ?
C7 Br7 . 1.874(3) ?
N8 N9 . 1.378(4) ?
N9 C1' . 1.473(4) yes
C1' O4' . 1.426(4) ?
C1' C2' . 1.528(5) ?
C1' H1' . .9800 ?
C2' C3' . 1.517(5) ?
C2' H2'1 . .9700 ?
C2' H2'2 . .9700 ?
C3' O3' . 1.424(4) ?
C3' C4' . 1.535(5) ?
C3' H3' . .9800 ?
O3' H3'1 . .8200 ?
C4' O4' . 1.448(4) ?
C4' C5' . 1.514(5) ?
C4' H4' . .9800 ?
C5' O5' . 1.419(5) ?
C5' H5'1 . .9700 ?
C5' H5'2 . .9700 ?
O5' H5' . .8200 ?

loop_
_geom_hbond_atom_site_label_D
_geom_hbond_atom_site_label_H
_geom_hbond_atom_site_label_A
_geom_hbond_site_symmetry_A
_geom_hbond_distance_DH
_geom_hbond_distance_HA
_geom_hbond_distance_DA
_geom_hbond_angle_DHA
N6 H61 O5' 2_556 .86 2.12 2.870(4) 145.9
N6 H62 Br7 . .85 2.84 3.510(3) 136.4
O3' H3'1 N1 1_656 .82 2.21 2.828(4) 131.9
O5' H5' N3 2_646 .82 2.08 2.890(4) 171.9

loop_
_geom_torsion_atom_site_label_1
_geom_torsion_atom_site_label_2
_geom_torsion_atom_site_label_3
_geom_torsion_atom_site_label_4
_geom_torsion
_geom_torsion_publ_flag
C4 N9 C1' O4' -74.1(4) yes
C2' C3' C4' O4' -3.8(4) yes
C3' C4' C5' O5' 175.2(3) yes
N8 N9 C1' O4' 101.9(4) yes
C1' C2' C3' C4' 22.5(4) yes
C2' C1' O4' C4' 32.5(3) yes
C3' C4' O4' C1' -18.3(3) yes
O3' C3' C4' C5' 113.1(3) yes
O4' C4' C5' O5' 54.9(4) yes
C6 N1 C2 N3 -1.1(12) ?
N1 C2 N3 C4 .6(10) ?
C2 N3 C4 N9 -176.3(5) ?
C2 N3 C4 C5 2.3(7) ?
N3 C4 C5 C7 179.8(5) ?
N9 C4 C5 C7 -1.4(5) ?
N3 C4 C5 C6 -4.3(8) ?
N9 C4 C5 C6 174.5(5) ?
C2 N1 C6 N6 178.0(6) ?
C2 N1 C6 C5 -1.0(9) ?
C4 C5 C6 N6 -175.5(5) ?
C7 C5 C6 N6 -1.7(12) ?
C4 C5 C6 N1 3.4(8) ?
C7 C5 C6 N1 177.3(6) ?
C4 C5 C7 N8 .0(6) ?
C6 C5 C7 N8 -174.4(7) ?
C4 C5 C7 Br7 -178.2(4) ?
C6 C5 C7 Br7 7.4(10) ?
C5 C7 N8 N9 1.4(5) ?
Br7 C7 N8 N9 179.7(3) ?
N3 C4 N9 N8 -178.9(4) ?
C5 C4 N9 N8 2.4(5) ?
N3 C4 N9 C1' -2.6(6) ?
C5 C4 N9 C1' 178.6(4) ?
C7 N8 N9 C4 -2.3(5) ?
C7 N8 N9 C1' -178.9(3) ?
C4 N9 C1' C2' 170.6(4) ?
N8 N9 C1' C2' -13.4(5) ?
O4' C1' C2' C3' -33.9(3) ?
N9 C1' C2' C3' 85.4(4) ?
C1' C2' C3' O3' 141.5(3) ?
O3' C3' C4' O4' -124.3(3) ?
C2' C3' C4' C5' -126.4(3) ?
N9 C1' O4' C4' -87.3(3) ?
C5' C4' O4' C1' 105.4(3) ?

loop_
_cod_related_entry_id
_cod_related_entry_database
_cod_related_entry_code
1 ChemSpider 8957927
